data_2228508
loop_
_publ_author_name
'Mehta, Goverdhan'
'Sen, Saikat'

_publ_section_title
;
 (2<i>R</i>,3<i>R</i>,4a<i>S</i>,6<i>S</i>,7<i>S</i>,8a<i>S</i>)-4a-Fluoro-8a-hydroxyperhydronaphthalene-2,3,6,7-tetrayl
 tetraacetate
;
_journal_coeditor_code PB2046
_journal_issue 12
_journal_name_full 'Acta Crystallographica Section E'
_journal_page_first o3095
_journal_paper_doi 10.1107/S1600536810044314
_journal_volume 66
_journal_year 2010
_chemical_formula_iupac 'C18 H25 F O9'
_chemical_formula_moiety 'C18 H25 F O9'
_chemical_formula_structural 'C18 H25 F O9'
_chemical_formula_sum 'C18 H25 F O9'
_chemical_formula_weight 404.38
_chemical_name_systematic
;
(2<i>R</i>,3<i>R</i>,4a<i>S</i>,6<i>S</i>,7<i>S</i>,8a<i>S</i>)-4a-Fluoro-
8a-hydroxyperhydronaphthalene-2,3,6,7-tetrayl tetraacetate
;
_space_group_IT_number 9
_symmetry_cell_setting monoclinic
_symmetry_space_group_name_Hall 'C -2yc'
_symmetry_space_group_name_H-M 'C 1 c 1'
_atom_sites_solution_hydrogens geom
_atom_sites_solution_primary direct
_atom_sites_solution_secondary difmap
_cell_angle_alpha 90
_cell_angle_beta 104.290(6)
_cell_angle_gamma 90
_cell_formula_units_Z 4
_cell_length_a 21.144(3)
_cell_length_b 5.6497(7)
_cell_length_c 16.898(2)
_cell_measurement_reflns_used 2973
_cell_measurement_temperature 291(2)
_cell_measurement_theta_max 22.30
_cell_measurement_theta_min 2.49
_cell_volume 1956.1(4)
_computing_cell_refinement 'SMART (Bruker, 1998)'
_computing_data_collection 'SMART (Bruker, 1998)'
_computing_data_reduction 'SAINT (Bruker, 1998)'
_computing_molecular_graphics 'ORTEP-3 for Windows (Farrugia, 1997) and CAMERON (Watkin <i>et al.</i>, 1993)'
_computing_publication_material 'PLATON (Spek, 2009)'
_computing_structure_refinement 'SHELXL97 (Sheldrick, 2008)'
_computing_structure_solution 'SIR92 (Altomare <i>et al.</i>, 1994)'
_diffrn_ambient_temperature 291(2)
_diffrn_measured_fraction_theta_full 0.995
_diffrn_measured_fraction_theta_max 0.993
_diffrn_measurement_device_type 'Bruker SMART APEX CCD area-detector'
_diffrn_measurement_method '\f and \w'
_diffrn_radiation_monochromator graphite
_diffrn_radiation_source 'fine-focus sealed tube'
_diffrn_radiation_type MoKa
_diffrn_radiation_wavelength 0.71073
_diffrn_reflns_av_R_equivalents 0.0415
_diffrn_reflns_av_sigmaI/netI 0.0348
_diffrn_reflns_limit_h_max 26
_diffrn_reflns_limit_h_min -26
_diffrn_reflns_limit_k_max 7
_diffrn_reflns_limit_k_min -6
_diffrn_reflns_limit_l_max 21
_diffrn_reflns_limit_l_min -21
_diffrn_reflns_number 12391
_diffrn_reflns_reduction_process
;
;
_diffrn_reflns_theta_full 25.00
_diffrn_reflns_theta_max 26.36
_diffrn_reflns_theta_min 1.99
_exptl_absorpt_coefficient_mu 0.116
_exptl_absorpt_correction_T_max 0.9965
_exptl_absorpt_correction_T_min 0.9694
_exptl_absorpt_correction_type multi-scan
_exptl_absorpt_process_details '(SADABS; Sheldrick, 2003)'
_exptl_crystal_colour colorless
_exptl_crystal_density_diffrn 1.373
_exptl_crystal_density_method 'Not Measured'
_exptl_crystal_description plate
_exptl_crystal_F_000 856
_exptl_crystal_size_max 0.27
_exptl_crystal_size_mid 0.23
_exptl_crystal_size_min 0.03
_refine_diff_density_max 0.322
_refine_diff_density_min -0.404
_refine_ls_extinction_method none
_refine_ls_goodness_of_fit_ref 1.134
_refine_ls_hydrogen_treatment constr
_refine_ls_matrix_type full
_refine_ls_number_parameters 278
_refine_ls_number_reflns 1980
_refine_ls_number_restraints 2
_refine_ls_restrained_S_all 1.133
_refine_ls_R_factor_all 0.0966
_refine_ls_R_factor_gt 0.0431
_refine_ls_shift/su_max 0.001
_refine_ls_shift/su_mean 0.000
_refine_ls_structure_factor_coef Fsqd
_refine_ls_weighting_details 'calc w=1/[\s^2^(Fo^2^)+(0.0992P)^2^+0.0000P] where P=(Fo^2^+2Fc^2^)/3'
_refine_ls_weighting_scheme calc
_refine_ls_wR_factor_gt 0.1125
_refine_ls_wR_factor_ref 0.1666
_reflns_number_gt 1290
_reflns_number_total 1980
_reflns_threshold_expression I>2\s(I)
_cod_data_source_file pb2046.cif
_cod_data_source_block I
_cod_original_cell_volume 1956.2(4)
_cod_original_sg_symbol_H-M 'C c'
_cod_database_code 2228508
_cod_database_fobs_code 2228508

loop_
_symmetry_equiv_pos_site_id
_symmetry_equiv_pos_as_xyz
1 x,y,z
2 x,-y,1/2+z
3 1/2+x,1/2+y,z
4 1/2+x,1/2-y,1/2+z

loop_
_atom_site_type_symbol
_atom_site_label
_atom_site_fract_x
_atom_site_fract_y
_atom_site_fract_z
_atom_site_U_iso_or_equiv
_atom_site_adp_type
_atom_site_calc_flag
_atom_site_refinement_flags
_atom_site_occupancy
_atom_site_disorder_assembly
_atom_site_disorder_group
F F1 1.02959(14) 0.2496(5) 0.50960(17) 0.0507(8) Uani d . 1 . .
O O1 0.90847(16) 0.2234(6) 0.5479(2) 0.0488(9) Uani d . 1 . .
O O2 0.85104(18) -0.1582(7) 0.3760(2) 0.0585(10) Uani d . 1 A .
O O3 0.97848(17) -0.1802(6) 0.3515(2) 0.0461(8) Uani d . 1 . .
O O4 1.10283(18) -0.1377(7) 0.3161(2) 0.0572(10) Uani d . 1 . .
O O5 1.15663(18) 0.2400(8) 0.4902(3) 0.0646(11) Uani d . 1 B .
O O6 0.9155(3) 0.0418(8) 0.6668(3) 0.0776(15) Uani d . 1 . .
O O7A 0.7494(6) -0.026(3) 0.353(3) 0.141(12) Uani d P 0.59(4) A 2
O O7B 0.7688(13) 0.020(2) 0.2957(17) 0.084(11) Uani d P 0.41(4) A 1
O O8 1.1025(2) 0.0561(9) 0.2014(2) 0.0763(13) Uani d . 1 . .
O O9A 1.2601(6) 0.111(4) 0.511(3) 0.132(11) Uani d P 0.57(6) B 3
O O9B 1.2443(18) 0.069(3) 0.561(2) 0.100(14) Uani d P 0.43(6) B 4
C C1 1.0204(2) 0.0190(9) 0.4762(3) 0.0405(11) Uani d . 1 . .
C C2 0.9740(3) -0.1125(10) 0.5186(3) 0.0462(13) Uani d . 1 . .
C C3 0.9065(2) -0.0036(10) 0.5062(3) 0.0473(12) Uani d . 1 . .
C C4 0.8755(2) 0.0617(10) 0.4160(3) 0.0483(13) Uani d . 1 . .
C C5 0.9226(2) 0.1789(10) 0.3728(3) 0.0473(12) Uani d . 1 . .
C C6 0.9888(2) 0.0525(9) 0.3845(3) 0.0418(12) Uani d . 1 . .
C C7 1.0343(2) 0.1924(10) 0.3440(3) 0.0469(13) Uani d . 1 . .
C C8 1.1028(3) 0.0865(11) 0.3587(3) 0.0530(13) Uani d . 1 . .
C C9 1.1335(3) 0.0193(10) 0.4480(3) 0.0530(13) Uani d . 1 . .
C C10 1.0862(2) -0.1011(10) 0.4896(3) 0.0479(13) Uani d . 1 . .
C C11 0.9114(3) 0.2201(11) 0.6278(3) 0.0510(14) Uani d . 1 . .
C C12 0.7910(3) -0.1666(15) 0.3313(6) 0.084(2) Uani d . 1 . .
C C13 1.1032(3) -0.1261(12) 0.2372(3) 0.0545(15) Uani d . 1 . .
C C14 1.2182(4) 0.2519(15) 0.5306(6) 0.090(3) Uani d . 1 . .
C C15 0.9102(3) 0.4608(12) 0.6605(4) 0.0702(18) Uani d . 1 . .
C C16 0.7719(3) -0.3971(14) 0.2935(5) 0.087(2) Uani d . 1 A .
C C17 1.1045(4) -0.3680(13) 0.2028(4) 0.0739(19) Uani d . 1 . .
C C18 1.2354(4) 0.4829(16) 0.5723(5) 0.090(2) Uani d . 1 B .
H H2A 0.9691 -0.2741 0.4986 0.055 Uiso calc R 1 . .
H H2B 0.9941 -0.1187 0.5767 0.055 Uiso calc R 1 . .
H H3 0.9780 -0.1766 0.3028 0.069 Uiso calc R 1 . .
H H3A 0.8778 -0.1130 0.5258 0.057 Uiso calc R 1 . .
H H4 0.8387 0.1686 0.4138 0.058 Uiso calc R 1 . .
H H5A 0.9303 0.3401 0.3925 0.057 Uiso calc R 1 . .
H H5B 0.9019 0.1864 0.3148 0.057 Uiso calc R 1 . .
H H7A 1.0151 0.1993 0.2857 0.056 Uiso calc R 1 . .
H H7B 1.0378 0.3533 0.3647 0.056 Uiso calc R 1 . .
H H8 1.1314 0.1988 0.3402 0.064 Uiso calc R 1 . .
H H9 1.1708 -0.0855 0.4502 0.064 Uiso calc R 1 . .
H H10A 1.0794 -0.2626 0.4698 0.057 Uiso calc R 1 . .
H H10B 1.1059 -0.1080 0.5478 0.057 Uiso calc R 1 . .
H H15A 0.9182 0.4538 0.7189 0.105 Uiso calc R 1 . .
H H15B 0.8682 0.5307 0.6381 0.105 Uiso calc R 1 . .
H H15C 0.9433 0.5549 0.6458 0.105 Uiso calc R 1 . .
H H16A 0.7260 -0.3970 0.2682 0.131 Uiso calc R 1 . .
H H16B 0.7816 -0.5184 0.3345 0.131 Uiso calc R 1 . .
H H16C 0.7957 -0.4272 0.2529 0.131 Uiso calc R 1 . .
H H17A 1.0957 -0.3586 0.1444 0.111 Uiso calc R 1 . .
H H17B 1.0719 -0.4643 0.2178 0.111 Uiso calc R 1 . .
H H17C 1.1468 -0.4371 0.2240 0.111 Uiso calc R 1 . .
H H18A 1.1969 0.5542 0.5823 0.136 Uiso calc R 1 . .
H H18B 1.2535 0.5855 0.5382 0.136 Uiso calc R 1 . .
H H18C 1.2669 0.4585 0.6233 0.136 Uiso calc R 1 . .

loop_
_atom_site_aniso_label
_atom_site_aniso_U_11
_atom_site_aniso_U_22
_atom_site_aniso_U_33
_atom_site_aniso_U_12
_atom_site_aniso_U_13
_atom_site_aniso_U_23
F1 0.0532(17) 0.060(2) 0.0363(16) -0.0023(14) 0.0062(13) -0.0073(13)
O1 0.059(2) 0.056(2) 0.033(2) 0.0057(16) 0.0142(15) 0.0009(15)
O2 0.040(2) 0.074(3) 0.055(2) -0.0031(17) -0.0005(18) -0.0122(19)
O3 0.053(2) 0.054(2) 0.0303(18) 0.0020(16) 0.0073(16) -0.0082(15)
O4 0.061(2) 0.076(3) 0.038(2) 0.0094(19) 0.0192(18) -0.0002(18)
O5 0.043(2) 0.084(3) 0.059(3) -0.0022(18) -0.0003(19) -0.012(2)
O6 0.127(4) 0.068(3) 0.043(3) 0.014(3) 0.029(3) 0.011(2)
O7A 0.054(6) 0.126(10) 0.23(3) 0.008(6) 0.008(10) -0.049(14)
O7B 0.060(13) 0.062(9) 0.099(16) 0.008(6) -0.036(9) -0.011(7)
O8 0.097(3) 0.094(4) 0.038(2) -0.013(3) 0.018(2) 0.002(2)
O9A 0.049(6) 0.150(13) 0.19(3) 0.007(6) 0.026(9) -0.045(15)
O9B 0.062(16) 0.100(12) 0.104(19) 0.020(8) -0.045(12) -0.017(10)
C1 0.046(3) 0.048(3) 0.026(2) -0.001(2) 0.006(2) -0.006(2)
C2 0.052(3) 0.053(3) 0.032(3) 0.003(2) 0.006(2) 0.001(2)
C3 0.044(3) 0.057(3) 0.040(3) -0.001(2) 0.009(2) -0.001(2)
C4 0.044(3) 0.057(4) 0.039(3) 0.002(2) 0.000(2) -0.003(2)
C5 0.047(3) 0.057(3) 0.032(3) 0.005(2) 0.000(2) 0.000(2)
C6 0.046(3) 0.049(3) 0.026(2) -0.002(2) 0.001(2) -0.0068(19)
C7 0.049(3) 0.062(4) 0.029(3) 0.003(2) 0.007(2) 0.002(2)
C8 0.053(3) 0.073(4) 0.033(3) 0.000(3) 0.011(2) -0.002(2)
C9 0.044(3) 0.073(4) 0.040(3) 0.006(2) 0.007(2) -0.003(3)
C10 0.046(3) 0.068(4) 0.027(3) 0.010(2) 0.004(2) 0.001(2)
C11 0.046(3) 0.071(4) 0.035(3) 0.008(2) 0.008(2) -0.002(3)
C12 0.049(4) 0.089(6) 0.096(6) 0.005(3) -0.017(4) -0.016(4)
C13 0.046(3) 0.082(5) 0.034(3) 0.006(3) 0.008(2) 0.001(3)
C14 0.048(5) 0.092(6) 0.114(7) -0.007(4) -0.012(4) -0.009(5)
C15 0.085(5) 0.074(5) 0.052(4) 0.012(3) 0.018(3) -0.008(3)
C16 0.052(4) 0.088(5) 0.111(6) -0.011(3) -0.003(4) -0.023(4)
C17 0.082(5) 0.093(5) 0.046(4) 0.018(4) 0.013(3) -0.007(3)
C18 0.061(4) 0.109(6) 0.088(6) -0.016(4) -0.005(4) -0.019(4)

loop_
_atom_type_symbol
_atom_type_description
_atom_type_scat_dispersion_real
_atom_type_scat_dispersion_imag
_atom_type_scat_source
O O 0.0106 0.0060 'International Tables Vol C Tables 4.2.6.8 and 6.1.1.4'
F F 0.0171 0.0103 'International Tables Vol C Tables 4.2.6.8 and 6.1.1.4'
H H 0.0000 0.0000 'International Tables Vol C Tables 4.2.6.8 and 6.1.1.4'
C C 0.0033 0.0016 'International Tables Vol C Tables 4.2.6.8 and 6.1.1.4'

loop_
_geom_angle_atom_site_label_1
_geom_angle_atom_site_label_2
_geom_angle_atom_site_label_3
_geom_angle_site_symmetry_1
_geom_angle_site_symmetry_3
_geom_angle
_geom_angle_publ_flag
F1 C1 C2 . . 107.5(4) ?
F1 C1 C6 . . 105.7(4) ?
F1 C1 C10 . . 108.8(4) ?
O1 C3 C2 . . 112.0(4) ?
O1 C3 C4 . . 102.8(4) ?
O1 C3 H3A . . 109.7 ?
O1 C11 C15 . . 111.5(5) ?
O2 C4 C3 . . 105.7(4) ?
O2 C4 C5 . . 110.5(4) ?
O2 C4 H4 . . 108.8 ?
O2 C12 C16 . . 114.1(6) ?
O3 C6 C1 . . 105.5(4) ?
O3 C6 C5 . . 109.3(4) ?
O3 C6 C7 . . 110.7(4) ?
O4 C8 C7 . . 112.1(4) ?
O4 C8 C9 . . 102.7(4) ?
O4 C8 H8 . . 109.2 ?
O4 C13 C17 . . 110.5(6) ?
O5 C9 C8 . . 106.2(5) ?
O5 C9 C10 . . 109.6(4) ?
O5 C14 C18 . . 112.7(7) ?
O5 C9 H9 . . 109.2 ?
O6 C11 O1 . . 123.2(6) ?
O6 C11 C15 . . 125.3(6) ?
O7A C12 O2 . . 116.2(12) ?
O7A C12 C16 . . 122.3(9) ?
O7B C12 O2 . . 116.4(11) ?
O7B C12 O7B . . 54.6(9) ?
O7B C12 C16 . . 120.7(9) ?
O8 C13 O4 . . 123.1(6) ?
O8 C13 C17 . . 126.5(6) ?
O9A C14 O5 . . 119.2(14) ?
O9A C14 C18 . . 124.1(9) ?
O9B C14 O5 . . 117.5(15) ?
O9B C14 O9A . . 47.4(10) ?
O9B C14 C18 . . 120.6(11) ?
C1 C2 H2A . . 108.5 ?
C1 C2 H2B . . 108.5 ?
C1 C10 C9 . . 114.6(5) ?
C1 C10 H10A . . 108.6 ?
C1 C10 H10B . . 108.6 ?
C2 C3 C4 . . 112.8(4) ?
C2 C3 H3A . . 109.7 ?
C3 C2 C1 . . 115.1(4) ?
C3 C2 H2A . . 108.5 ?
C3 C2 H2B . . 108.5 ?
C3 C4 H4 . . 108.8 ?
C4 C3 H3A . . 109.7 ?
C4 C5 C6 . . 114.6(4) ?
C4 C5 H5A . . 108.6 ?
C4 C5 H5B . . 108.6 ?
C5 C4 C3 . . 114.1(4) ?
C5 C4 H4 . . 108.8 ?
C5 C6 C1 . . 110.0(3) ?
C6 O3 H3 . . 109.5 ?
C6 C1 C2 . . 111.0(4) ?
C6 C5 H5A . . 108.6 ?
C6 C5 H5B . . 108.6 ?
C6 C7 H7A . . 108.8 ?
C6 C7 H7B . . 108.8 ?
C7 C6 C1 . . 110.4(4) ?
C7 C6 C5 . . 110.8(4) ?
C7 C8 C9 . . 114.2(4) ?
C7 C8 H8 . . 109.2 ?
C8 C7 C6 . . 113.6(4) ?
C8 C7 H7A . . 108.8 ?
C8 C7 H7B . . 108.8 ?
C8 C9 H9 . . 109.2 ?
C9 C8 H8 . . 109.2 ?
C9 C10 H10A . . 108.6 ?
C9 C10 H10B . . 108.6 ?
C10 C1 C2 . . 112.4(4) ?
C10 C1 C6 . . 111.1(3) ?
C10 C9 C8 . . 113.4(4) ?
C10 C9 H9 . . 109.2 ?
C11 O1 C3 . . 117.7(4) ?
C11 C15 H15A . . 109.5 ?
C11 C15 H15B . . 109.5 ?
C11 C15 H15C . . 109.5 ?
C12 O2 C4 . . 119.0(5) ?
C12 C16 H16A . . 109.5 ?
C12 C16 H16B . . 109.5 ?
C12 C16 H16C . . 109.5 ?
C13 O4 C8 . . 116.8(5) ?
C13 C17 H17A . . 109.5 ?
C13 C17 H17B . . 109.5 ?
C13 C17 H17C . . 109.5 ?
C14 O5 C9 . . 117.8(5) ?
C14 C18 H18A . . 109.5 ?
C14 C18 H18B . . 109.5 ?
C14 C18 H18C . . 109.5 ?
H2A C2 H2B . . 107.5 ?
H5A C5 H5B . . 107.6 ?
H7A C7 H7B . . 107.7 ?
H10A C10 H10B . . 107.6 ?
H15A C15 H15B . . 109.5 ?
H15A C15 H15C . . 109.5 ?
H15B C15 H15C . . 109.5 ?
H16A C16 H16B . . 109.5 ?
H16A C16 H16C . . 109.5 ?
H16B C16 H16C . . 109.5 ?
H17A C17 H17B . . 109.5 ?
H17A C17 H17C . . 109.5 ?
H17B C17 H17C . . 109.5 ?
H18A C18 H18B . . 109.5 ?
H18A C18 H18C . . 109.5 ?
H18B C18 H18C . . 109.5 ?

loop_
_geom_bond_atom_site_label_1
_geom_bond_atom_site_label_2
_geom_bond_site_symmetry_2
_geom_bond_distance
_geom_bond_publ_flag
F1 C1 . 1.414(6) ?
O1 C3 . 1.459(7) ?
O1 C11 . 1.335(6) ?
O2 C12 . 1.309(7) ?
O2 C4 . 1.447(6) ?
O3 C6 . 1.424(6) ?
O3 H3 . 0.8200 ?
O4 C8 . 1.457(7) ?
O4 C13 . 1.337(7) ?
O5 C9 . 1.460(7) ?
O5 C14 . 1.314(8) ?
O6 C11 . 1.195(7) ?
O7A C12 . 1.30(2) ?
O7B C12 . 1.246(16) ?
O8 C13 . 1.192(8) ?
O9A C14 . 1.294(18) ?
O9B C14 . 1.226(17) ?
C2 C1 . 1.541(7) ?
C2 C3 . 1.520(7) ?
C2 H2A . 0.9700 ?
C2 H2B . 0.9700 ?
C3 H3A . 0.9800 ?
C4 C3 . 1.548(7) ?
C4 H4 . 0.9800 ?
C5 C4 . 1.522(7) ?
C5 H5A . 0.9700 ?
C5 H5B . 0.9700 ?
C6 C1 . 1.540(5) ?
C6 C5 . 1.540(7) ?
C6 C7 . 1.531(7) ?
C7 C8 . 1.530(8) ?
C7 H7A . 0.9700 ?
C7 H7B . 0.9700 ?
C8 H8 . 0.9800 ?
C9 C8 . 1.536(8) ?
C9 H9 . 0.9800 ?
C10 C1 . 1.514(7) ?
C10 C9 . 1.519(8) ?
C10 H10A . 0.9700 ?
C10 H10B . 0.9700 ?
C11 C15 . 1.470(9) ?
C12 C16 . 1.463(10) ?
C13 C17 . 1.488(9) ?
C15 H15A . 0.9600 ?
C15 H15B . 0.9600 ?
C15 H15C . 0.9600 ?
C16 H16A . 0.9600 ?
C16 H16B . 0.9600 ?
C16 H16C . 0.9600 ?
C17 H17A . 0.9600 ?
C17 H17B . 0.9600 ?
C17 H17C . 0.9600 ?
C18 C14 . 1.485(12) ?
C18 H18A . 0.9600 ?
C18 H18B . 0.9600 ?
C18 H18C . 0.9600 ?

loop_
_geom_hbond_atom_site_label_D
_geom_hbond_atom_site_label_H
_geom_hbond_atom_site_label_A
_geom_hbond_site_symmetry_A
_geom_hbond_distance_DH
_geom_hbond_distance_HA
_geom_hbond_distance_DA
_geom_hbond_angle_DHA
_geom_hbond_publ_flag
O3 H3 O6 2_554 0.8200 2.4700 3.174(6) 144.00 yes

loop_
_geom_torsion_atom_site_label_1
_geom_torsion_atom_site_label_2
_geom_torsion_atom_site_label_3
_geom_torsion_atom_site_label_4
_geom_torsion_site_symmetry_1
_geom_torsion_site_symmetry_2
_geom_torsion_site_symmetry_3
_geom_torsion_site_symmetry_4
_geom_torsion
_geom_torsion_publ_flag
O2 C4 C3 O1 . . . . -160.4(4) ?
O2 C4 C3 C2 . . . . 78.8(5) ?
O3 C6 C1 F1 . . . . -179.0(4) ?
O3 C6 C1 C2 . . . . -62.7(4) ?
O3 C6 C1 C10 . . . . 63.2(5) ?
O3 C6 C5 C4 . . . . 61.7(5) ?
O3 C6 C7 C8 . . . . -62.8(5) ?
O5 C9 C8 O4 . . . . 160.3(4) ?
O5 C9 C8 C7 . . . . -78.1(5) ?
C1 C2 C3 O1 . . . . -68.8(5) ?
C1 C2 C3 C4 . . . . 46.6(6) ?
C1 C6 C5 C4 . . . . -53.7(5) ?
C1 C6 C7 C8 . . . . 53.7(5) ?
C1 C10 C9 C8 . . . . -46.6(6) ?
C1 C10 C9 O5 . . . . 71.9(5) ?
C3 O1 C11 O6 . . . . 3.5(8) ?
C3 O1 C11 C15 . . . . -177.5(4) ?
C3 C2 C1 F1 . . . . 61.5(5) ?
C3 C2 C1 C6 . . . . -53.7(5) ?
C3 C2 C1 C10 . . . . -178.8(4) ?
C4 O2 C12 O7A . . . . -30(2) ?
C4 O2 C12 O7B . . . . 32(2) ?
C4 O2 C12 C16 . . . . 179.5(6) ?
C5 C4 C3 O1 . . . . 78.0(5) ?
C5 C4 C3 C2 . . . . -42.8(6) ?
C5 C6 C1 F1 . . . . -61.2(5) ?
C5 C6 C1 C10 . . . . -179.0(5) ?
C5 C6 C1 C2 . . . . 55.1(5) ?
C5 C6 C7 C8 . . . . 175.8(4) ?
C6 C7 C8 O4 . . . . 69.3(5) ?
C6 C5 C4 C3 . . . . 47.7(6) ?
C6 C5 C4 O2 . . . . -71.2(5) ?
C6 C7 C8 C9 . . . . -47.0(6) ?
C7 C6 C1 F1 . . . . 61.4(4) ?
C7 C6 C1 C2 . . . . 177.7(5) ?
C7 C6 C5 C4 . . . . -176.0(4) ?
C7 C6 C1 C10 . . . . -56.4(5) ?
C8 O4 C13 O8 . . . . -1.1(8) ?
C8 O4 C13 C17 . . . . 178.9(5) ?
C9 C10 C1 F1 . . . . -62.0(5) ?
C9 C10 C1 C2 . . . . 179.1(4) ?
C9 C10 C1 C6 . . . . 54.0(6) ?
C9 O5 C14 O9A . . . . 23(3) ?
C9 O5 C14 O9B . . . . -32(3) ?
C9 O5 C14 C18 . . . . -178.8(6) ?
C10 C9 C8 O4 . . . . -79.2(5) ?
C10 C9 C8 C7 . . . . 42.3(7) ?
C11 O1 C3 C2 . . . . -81.0(5) ?
C11 O1 C3 C4 . . . . 157.6(4) ?
C12 O2 C4 C3 . . . . 130.1(6) ?
C12 O2 C4 C5 . . . . -105.9(7) ?
C13 O4 C8 C7 . . . . 82.2(6) ?
C13 O4 C8 C9 . . . . -154.8(4) ?
C14 O5 C9 C8 . . . . -125.4(7) ?
C14 O5 C9 C10 . . . . 111.7(7) ?
